data_7025516
loop_
_publ_author_name
'Bowmaker, Graham A.'
'Pakawatchai, Chaveng'
'Saithong, Saowanit'
'Skelton, Brian W.'
'White, Allan H.'

_publ_section_title
;
 Structural and spectroscopic studies of some adducts of silver(I) halides
 with thiourea and N-ethyl substituted thioureas.
;
_journal_issue 18
_journal_name_full 'Dalton transactions (Cambridge, England : 2003)'
_journal_page_first 4391
_journal_page_last 4404
_journal_paper_doi 10.1039/c001398f
_journal_volume 39
_journal_year 2010
_chemical_formula_moiety 'C9 H24 Ag Cl N6 S3'
_chemical_formula_sum 'C9 H24 Ag Cl N6 S3'
_chemical_formula_weight 455.84
_chemical_name_common tris(N-ethylthiourea)chlorosilver(i)
_chemical_name_systematic
;
tris(N-ethylthiourea)chlorosilver(I)
;
_space_group_IT_number 11
_symmetry_cell_setting monoclinic
_symmetry_Int_Tables_number 11
_symmetry_space_group_name_Hall '-P 2yb'
_symmetry_space_group_name_H-M 'P 1 21/m 1'
_atom_sites_solution_hydrogens geom
_atom_sites_solution_primary direct
_atom_sites_solution_secondary difmap
_audit_creation_date 2009-09-10T19:31:29-00:00
_audit_creation_method 'WinGX routine CIF_UPDATE'
_cell_angle_alpha 90
_cell_angle_beta 91.467(1)
_cell_angle_gamma 90
_cell_formula_units_Z 2
_cell_length_a 7.3489(1)
_cell_length_b 15.3315(1)
_cell_length_c 8.1959(1)
_cell_measurement_temperature 293(2)
_cell_measurement_theta_max 30.49
_cell_measurement_theta_min 3.07
_cell_volume 923.127(18)
_computing_cell_refinement 'Bruker SMART'
_computing_data_collection 'Bruker SMART'
_computing_data_reduction 'Bruker SAINT'
_computing_molecular_graphics ORTEPII
_computing_publication_material WinGX
_computing_structure_refinement 'SHELXL-97 (Sheldrick, 2008)'
_computing_structure_solution 'SHELXS-97 (Sheldrick, 1990)'
_diffrn_ambient_temperature 293(2)
_diffrn_measured_fraction_theta_full 0.989
_diffrn_measured_fraction_theta_max 0.938
_diffrn_measurement_device_type 'Bruker SMART CCD diffractometer'
_diffrn_measurement_method '\w scans'
_diffrn_radiation_monochromator graphite
_diffrn_radiation_type MoK\a
_diffrn_radiation_wavelength 0.71073
_diffrn_reflns_av_R_equivalents 0.0138
_diffrn_reflns_av_unetI/netI 0.0184
_diffrn_reflns_limit_h_max 9
_diffrn_reflns_limit_h_min -10
_diffrn_reflns_limit_k_max 21
_diffrn_reflns_limit_k_min -21
_diffrn_reflns_limit_l_max 8
_diffrn_reflns_limit_l_min -11
_diffrn_reflns_number 6843
_diffrn_reflns_theta_full 28.5
_diffrn_reflns_theta_max 30.49
_diffrn_reflns_theta_min 3.07
_diffrn_standards_decay_% 0
_exptl_absorpt_coefficient_mu 1.575
_exptl_absorpt_correction_T_max 0.73
_exptl_absorpt_correction_T_min 0.601
_exptl_absorpt_correction_type multi-scan
_exptl_absorpt_process_details ' SADABS; Sheldrick, 1996'
_exptl_crystal_colour colorless
_exptl_crystal_density_diffrn 1.64
_exptl_crystal_density_method 'not measured'
_exptl_crystal_description block
_exptl_crystal_F_000 464
_exptl_crystal_size_max 0.4
_exptl_crystal_size_mid 0.3
_exptl_crystal_size_min 0.2
_refine_diff_density_max 0.295
_refine_diff_density_min -0.726
_refine_diff_density_rms 0.066
_refine_ls_extinction_method none
_refine_ls_goodness_of_fit_ref 1.045
_refine_ls_hydrogen_treatment constr
_refine_ls_matrix_type full
_refine_ls_number_parameters 105
_refine_ls_number_reflns 2732
_refine_ls_number_restraints 0
_refine_ls_restrained_S_all 1.045
_refine_ls_R_factor_all 0.023
_refine_ls_R_factor_gt 0.0205
_refine_ls_shift/su_max 0
_refine_ls_shift/su_mean 0
_refine_ls_structure_factor_coef Fsqd
_refine_ls_weighting_details 'calc w=1/[\s^2^(Fo^2^)+(0.0297P)^2^+0.1355P] where P=(Fo^2^+2Fc^2^)/3'
_refine_ls_weighting_scheme calc
_refine_ls_wR_factor_gt 0.0512
_refine_ls_wR_factor_ref 0.0519
_reflns_number_gt 2511
_reflns_number_total 2732
_reflns_threshold_expression I>2\s(I)
_cod_data_source_file c001398f.txt
_cod_data_source_block agettum
_cod_depositor_comments
;
The following automatic conversions were performed:

'_symmetry_cell_setting' value 'Monoclinic' changed to 'monoclinic'
according to /home/saulius/struct/CIF-dictionaries/cif_core.dic
dictionary named 'cif_core.dic' version 2.4.2 from 2011-04-26.

Automatic conversion script
Id: cif_fix_values 1891 2012-01-12 08:04:46Z andrius 
;
_cod_original_sg_symbol_H-M P2(1)/m
_cod_database_code 7025516

loop_
_symmetry_equiv_pos_as_xyz
'x, y, z'
'-x, y+1/2, -z'
'-x, -y, -z'
'x, -y-1/2, z'

loop_
_atom_site_label
_atom_site_type_symbol
_atom_site_fract_x
_atom_site_fract_y
_atom_site_fract_z
_atom_site_U_iso_or_equiv
_atom_site_adp_type
_atom_site_occupancy
_atom_site_symmetry_multiplicity
_atom_site_calc_flag
_atom_site_refinement_flags
Ag1 Ag -0.160040(19) 0.25 0.126174(19) 0.03491(5) Uani 1 2 d S
Cl1 Cl 0.10126(6) 0.25 -0.09675(5) 0.03188(9) Uani 1 2 d S
S1 S -0.00028(6) 0.25 0.41167(6) 0.03523(10) Uani 1 2 d S
C1 C 0.2322(2) 0.25 0.4004(2) 0.0292(3) Uani 1 2 d S
N11 N 0.3328(2) 0.25 0.5379(2) 0.0379(4) Uani 1 2 d S
H11 H 0.2773 0.25 0.629 0.045 Uiso 1 2 calc SR
N12 N 0.3149(2) 0.25 0.2586(2) 0.0452(5) Uani 1 2 d S
H12A H 0.4318 0.25 0.2564 0.054 Uiso 1 2 calc SR
H12B H 0.2517 0.25 0.1689 0.054 Uiso 1 2 calc SR
C11 C 0.5325(3) 0.25 0.5434(3) 0.0463(5) Uani 1 2 d S
H11A H 0.5769 0.3012 0.4874 0.056 Uiso 0.5 1 calc PR
H11B H 0.5769 0.1988 0.4874 0.056 Uiso 0.5 1 calc PR
C12 C 0.6037(3) 0.25 0.7153(3) 0.0596(7) Uani 1 2 d S
H12C H 0.5763 0.1952 0.7656 0.089 Uiso 0.5 1 calc PR
H12D H 0.5475 0.2963 0.7746 0.089 Uiso 0.5 1 calc PR
H12E H 0.7331 0.2585 0.7165 0.089 Uiso 0.5 1 calc PR
S2 S -0.34638(4) 0.38863(2) 0.10466(5) 0.03792(9) Uani 1 1 d .
C2 C -0.20663(18) 0.47503(8) 0.15676(17) 0.0309(2) Uani 1 1 d .
N21 N -0.04761(16) 0.46353(8) 0.23347(16) 0.0365(2) Uani 1 1 d .
H21 H -0.0159 0.411 0.2573 0.044 Uiso 1 1 calc R
N22 N -0.2611(2) 0.55503(8) 0.1186(2) 0.0498(3) Uani 1 1 d .
H22A H -0.1934 0.599 0.1436 0.06 Uiso 1 1 calc R
H22B H -0.3642 0.5629 0.0687 0.06 Uiso 1 1 calc R
C21 C 0.0783(2) 0.53384(10) 0.2808(2) 0.0415(3) Uani 1 1 d .
H21A H 0.0201 0.5727 0.3569 0.05 Uiso 1 1 calc R
H21B H 0.1093 0.5674 0.1851 0.05 Uiso 1 1 calc R
C22 C 0.2504(2) 0.49615(13) 0.3597(3) 0.0551(4) Uani 1 1 d .
H22C H 0.2189 0.4611 0.4519 0.083 Uiso 1 1 calc R
H22D H 0.3289 0.5428 0.3953 0.083 Uiso 1 1 calc R
H22E H 0.3119 0.4607 0.2818 0.083 Uiso 1 1 calc R

loop_
_atom_site_aniso_label
_atom_site_aniso_U_11
_atom_site_aniso_U_22
_atom_site_aniso_U_33
_atom_site_aniso_U_23
_atom_site_aniso_U_13
_atom_site_aniso_U_12
Ag1 0.03449(8) 0.02573(8) 0.04427(9) 0 -0.00389(6) 0
Cl1 0.0375(2) 0.02654(19) 0.0317(2) 0 0.00223(16) 0
S1 0.02403(19) 0.0516(3) 0.0299(2) 0 -0.00122(16) 0
C1 0.0264(8) 0.0328(8) 0.0283(8) 0 -0.0032(6) 0
N11 0.0273(7) 0.0593(11) 0.0269(7) 0 -0.0032(6) 0
N12 0.0269(7) 0.0811(15) 0.0276(8) 0 0.0001(6) 0
C11 0.0285(9) 0.0735(16) 0.0365(10) 0 -0.0058(8) 0
C12 0.0399(12) 0.097(2) 0.0415(12) 0 -0.0128(10) 0
S2 0.02887(15) 0.02278(15) 0.0616(2) 0.00217(14) -0.00781(14) 0.00102(11)
C2 0.0317(6) 0.0239(6) 0.0374(6) -0.0008(5) 0.0041(5) 0.0000(4)
N21 0.0334(5) 0.0247(5) 0.0510(7) -0.0010(5) -0.0044(5) -0.0016(4)
N22 0.0472(7) 0.0235(6) 0.0779(10) 0.0050(6) -0.0153(7) -0.0008(5)
C21 0.0401(7) 0.0332(7) 0.0511(8) -0.0054(6) 0.0005(6) -0.0082(6)
C22 0.0389(8) 0.0564(11) 0.0696(12) -0.0072(9) -0.0073(8) -0.0086(7)

loop_
_atom_type_symbol
_atom_type_description
_atom_type_scat_dispersion_real
_atom_type_scat_dispersion_imag
_atom_type_scat_source
C C 0.0033 0.0016 'International Tables Vol C Tables 4.2.6.8 and 6.1.1.4'
H H 0 0 'International Tables Vol C Tables 4.2.6.8 and 6.1.1.4'
Ag Ag -0.8971 1.1015 'International Tables Vol C Tables 4.2.6.8 and 6.1.1.4'
Cl Cl 0.1484 0.1585 'International Tables Vol C Tables 4.2.6.8 and 6.1.1.4'
N N 0.0061 0.0033 'International Tables Vol C Tables 4.2.6.8 and 6.1.1.4'
S S 0.1246 0.1234 'International Tables Vol C Tables 4.2.6.8 and 6.1.1.4'

loop_
_geom_angle_atom_site_label_1
_geom_angle_atom_site_label_2
_geom_angle_atom_site_label_3
_geom_angle
_geom_angle_site_symmetry_1
S2 Ag1 S2 114.153(16) 4_565
S2 Ag1 S1 107.136(11) 4_565
S2 Ag1 S1 107.136(11) .
S2 Ag1 Cl1 110.344(11) 4_565
S2 Ag1 Cl1 110.344(11) .
S1 Ag1 Cl1 107.408(15) .
C1 S1 Ag1 112.37(6) .
N12 C1 N11 118.98(17) .
N12 C1 S1 121.88(14) .
N11 C1 S1 119.14(14) .
C1 N11 C11 124.01(17) .
C1 N11 H11 118 .
C11 N11 H11 118 .
C1 N12 H12A 120 .
C1 N12 H12B 120 .
H12A N12 H12B 120 .
N11 C11 C12 110.84(19) .
N11 C11 H11A 109.5 .
C12 C11 H11A 109.5 .
N11 C11 H11B 109.5 .
C12 C11 H11B 109.5 .
H11A C11 H11B 108.1 .
C11 C12 H12C 109.5 .
C11 C12 H12D 109.5 .
H12C C12 H12D 109.5 .
C11 C12 H12E 109.5 .
H12C C12 H12E 109.5 .
H12D C12 H12E 109.5 .
C2 S2 Ag1 108.07(5) .
N21 C2 N22 119.53(13) .
N21 C2 S2 121.89(10) .
N22 C2 S2 118.58(11) .
C2 N21 C21 124.81(12) .
C2 N21 H21 117.6 .
C21 N21 H21 117.6 .
C2 N22 H22A 120 .
C2 N22 H22B 120 .
H22A N22 H22B 120 .
N21 C21 C22 110.22(13) .
N21 C21 H21A 109.6 .
C22 C21 H21A 109.6 .
N21 C21 H21B 109.6 .
C22 C21 H21B 109.6 .
H21A C21 H21B 108.1 .
C21 C22 H22C 109.5 .
C21 C22 H22D 109.5 .
H22C C22 H22D 109.5 .
C21 C22 H22E 109.5 .
H22C C22 H22E 109.5 .
H22D C22 H22E 109.5 .

loop_
_geom_bond_atom_site_label_1
_geom_bond_atom_site_label_2
_geom_bond_distance
_geom_bond_site_symmetry_2
Ag1 S2 2.5320(3) 4_565
Ag1 S2 2.5320(3) .
Ag1 S1 2.5909(5) .
Ag1 Cl1 2.6843(5) .
S1 C1 1.7131(18) .
C1 N12 1.325(2) .
C1 N11 1.332(2) .
N11 C11 1.467(3) .
N11 H11 0.86 .
N12 H12A 0.86 .
N12 H12B 0.86 .
C11 C12 1.490(3) .
C11 H11A 0.97 .
C11 H11B 0.97 .
C12 H12C 0.96 .
C12 H12D 0.96 .
C12 H12E 0.96 .
S2 C2 1.7232(14) .
C2 N21 1.3245(18) .
C2 N22 1.3253(18) .
N21 C21 1.4664(18) .
N21 H21 0.86 .
N22 H22A 0.86 .
N22 H22B 0.86 .
C21 C22 1.520(2) .
C21 H21A 0.97 .
C21 H21B 0.97 .
C22 H22C 0.96 .
C22 H22D 0.96 .
C22 H22E 0.96 .

loop_
_geom_hbond_atom_site_label_D
_geom_hbond_atom_site_label_H
_geom_hbond_atom_site_label_A
_geom_hbond_distance_DH
_geom_hbond_distance_HA
_geom_hbond_distance_DA
_geom_hbond_angle_DHA
_geom_hbond_site_symmetry_A
N11 H11 Cl1 0.86 2.62 3.4819(17) 178.7 1_556
N12 H12B Cl1 0.86 2.42 3.2733(18) 174.5 .
N22 H22A Cl1 0.86 2.44 3.2184(13) 150 3_565
